data_4517393
loop_
_publ_author_name
'Chen, Yu'
'Orr, Asuka A.'
'Tao, Kai'
'Wang, Zhibin'
'Ruggiero, Antonella'
'Shimon, Linda J. W.'
'Schnaider, Lee'
'Goodall, Alicia'
'Rencus-Lazar, Sigal'
'Gilead, Sharon'
'Slutsky, Inna'
'Tamamis, Phanourios'
'Tan, Zhan'ao'
'Gazit, Ehud'

_publ_section_title
;
 High-Efficiency Fluorescence through Bioinspired Supramolecular
 Self-Assembly.
;
_journal_name_full 'ACS nano'
_journal_paper_doi 10.1021/acsnano.9b10024
_journal_year 2020
_chemical_formula_sum 'C15 H22 I N6 O3 Zn'
_chemical_formula_weight 526.672
_space_group_IT_number 60
_space_group_name_Hall '-P 2n 2ab'
_space_group_name_H-M_alt 'P b c n'
_symmetry_Int_Tables_number 60
_symmetry_space_group_name_Hall '-P 2n 2ab'
_symmetry_space_group_name_H-M 'P b c n'
_audit_creation_date 2019-01-23
_audit_creation_method SHELXL-2016/4
_audit_update_record 2019-01-23
_cell_angle_alpha 90.000
_cell_angle_beta 90.000
_cell_angle_gamma 90.000
_cell_formula_units_Z 8
_cell_length_a 18.6751(8)
_cell_length_b 11.9733(5)
_cell_length_c 21.1751(15)
_cell_volume 4734.8(4)
_refine_ls_R_factor_all 0.046
_cod_data_source_file nn9b10024_si_005.cif
_cod_data_source_block cycloHHZnI
_cod_original_sg_symbol_Hall -P_2n_2ab
_cod_original_formula_sum 'I Zn O3 N6 H22 C15'
_cod_database_code 4517393

loop_
_symmetry_equiv_pos_site_id
_symmetry_equiv_pos_as_xyz
1 x,y,z
2 1/2-x,1/2-y,1/2+z
3 1/2+x,1/2-y,-z
4 -x,y,1/2-z
5 -x,-y,-z
6 1/2+x,1/2+y,1/2-z
7 1/2-x,1/2+y,z
8 x,-y,1/2+z

loop_
_atom_site_aniso_label
_atom_site_aniso_U_11
_atom_site_aniso_U_22
_atom_site_aniso_U_33
_atom_site_aniso_U_12
_atom_site_aniso_U_13
_atom_site_aniso_U_23
I1 0.0452(6) 0.0255(7) 0.0692(7) -0.0030(4) -0.0323(4) 0.0055(5)
I11 0.162(7) 0.086(3) 0.317(12) -0.073(4) 0.132(7) -0.089(5)
ZN1 0.0199(2) 0.0247(2) 0.0521(3) -0.00001(16) -0.00466(18) -0.00811(19)
O1 0.0403(15) 0.0217(13) 0.0428(16) -0.0032(11) 0.0026(13) -0.0022(11)
O2 0.0322(14) 0.0198(12) 0.0451(16) 0.0011(10) 0.0077(12) 0.0023(11)
N1 0.0273(15) 0.0160(13) 0.0383(17) 0.0001(11) -0.0010(13) 0.0039(12)
N2 0.0313(16) 0.0223(15) 0.050(2) -0.0041(13) 0.0078(15) -0.0022(14)
N3 0.0275(16) 0.0276(16) 0.0431(19) -0.0039(13) 0.0074(14) -0.0036(14)
N4 0.0253(14) 0.0173(13) 0.0392(17) 0.0008(11) -0.0042(13) 0.0022(12)
N5 0.0281(15) 0.0217(14) 0.0455(19) 0.0007(12) -0.0007(14) -0.0009(13)
N6 0.0210(14) 0.0274(15) 0.0407(18) -0.0022(12) 0.0011(13) -0.0039(13)
C1 0.0232(16) 0.0200(16) 0.0352(19) -0.0028(13) -0.0017(14) 0.0014(14)
C2 0.0180(15) 0.0215(16) 0.040(2) -0.0054(13) 0.0029(14) 0.0005(14)
C3 0.0294(18) 0.0231(17) 0.0344(19) -0.0049(14) -0.0018(15) 0.0034(14)
C4 0.0282(18) 0.0265(17) 0.0325(19) 0.0004(14) 0.0046(14) 0.0018(14)
C5 0.0286(18) 0.0261(18) 0.044(2) -0.0013(15) 0.0040(16) -0.0006(16)
C6 0.0288(18) 0.0297(19) 0.050(2) -0.0005(16) 0.0056(17) -0.0032(17)
C7 0.0273(17) 0.0189(16) 0.0331(19) -0.0030(13) -0.0051(14) 0.0021(13)
C8 0.0219(16) 0.0193(16) 0.039(2) -0.0037(13) -0.0033(14) 0.0021(14)
C9 0.0326(18) 0.0227(17) 0.0324(19) -0.0067(14) 0.0035(15) 0.0035(14)
C10 0.0233(16) 0.0188(15) 0.038(2) -0.0053(13) 0.0056(14) -0.0002(14)
C11 0.0236(17) 0.0221(17) 0.046(2) -0.0026(13) -0.0013(15) -0.0029(16)
C12 0.0281(18) 0.0259(18) 0.044(2) -0.0025(15) -0.0012(16) -0.0004(16)
C20 0.078(4) 0.092(5) 0.062(4) 0.007(4) 0.002(3) -0.015(4)
C21 0.131(7) 0.049(3) 0.064(4) -0.017(4) 0.013(4) -0.009(3)
C22 0.145(9) 0.051(4) 0.111(7) 0.008(5) -0.001(6) -0.009(4)
O3 0.106(5) 0.136(6) 0.080(4) -0.024(4) -0.001(3) -0.034(4)

loop_
_atom_site_label
_atom_site_type_symbol
_atom_site_fract_x
_atom_site_fract_y
_atom_site_fract_z
_atom_site_occupancy
_atom_site_symmetry_multiplicity
_atom_site_Wyckoff_symbol
_atom_site_calc_flag
_atom_site_thermal_displace_type
_atom_site_U_iso_or_equiv
I1 I 0.5689(2) 0.6732(3) 0.5147(1) 0.721(11) 8 d d Uani 0.0466(4)
I11 I 0.6249(3) 0.8695(5) 0.3477(4) 0.279(11) 8 d d Uani 0.189(6)
ZN1 Zn 0.5288(0) 0.7715(0) 0.4108(0) 1.000 8 d d Uani 0.03222(13)
O1 O 0.2929(2) 0.3258(2) 0.2570(1) 1.000 8 d d Uani 0.0349(6)
O2 O 0.2343(2) 0.6817(2) 0.4007(1) 1.000 8 d d Uani 0.0324(6)
N1 N 0.2820(2) 0.4026(2) 0.3532(2) 1.000 8 d d Uani 0.0272(6)
H1 H 0.2797 0.3353 0.3697 1.000 8 d calc Uiso 0.03300
N2 N 0.1124(2) 0.5341(3) 0.4440(2) 1.000 8 d d Uani 0.0344(7)
H2 H 0.1219 0.6055 0.4493 1.000 8 d calc Uiso 0.04100
N3 N 0.0512(2) 0.3810(3) 0.4273(2) 1.000 8 d d Uani 0.0327(7)
N4 N 0.2503(2) 0.6077(2) 0.3032(2) 1.000 8 d d Uani 0.0273(6)
H4 H 0.2289 0.6658 0.2861 1.000 8 d calc Uiso 0.03300
N5 N 0.4466(2) 0.4984(3) 0.3131(2) 1.000 8 d d Uani 0.0318(7)
H5 H 0.4448 0.4266 0.3045 1.000 8 d calc Uiso 0.03800
N6 N 0.4776(2) 0.6553(3) 0.3583(2) 1.000 8 d d Uani 0.0297(7)
C1 C 0.2817(2) 0.4978(3) 0.3970(2) 1.000 8 d d Uani 0.0261(7)
H1A H 0.3324 0.5121 0.4100 1.000 8 d calc Uiso 0.03100
C2 C 0.2534(2) 0.6037(3) 0.3664(2) 1.000 8 d d Uani 0.0266(7)
C3 C 0.2395(2) 0.4672(3) 0.4564(2) 1.000 8 d d Uani 0.0290(7)
H3A H 0.2601 0.3983 0.4748 1.000 8 d calc Uiso 0.03500
H3B H 0.2453 0.5277 0.4879 1.000 8 d calc Uiso 0.03500
C4 C 0.1610(2) 0.4491(3) 0.4451(2) 1.000 8 d d Uani 0.0291(8)
C5 C 0.1226(2) 0.3556(3) 0.4347(2) 1.000 8 d d Uani 0.0329(8)
H5A H 0.1420 0.2824 0.4327 1.000 8 d calc Uiso 0.04000
C6 C 0.0466(2) 0.4892(3) 0.4332(2) 1.000 8 d d Uani 0.0360(9)
H6 H 0.0034 0.5308 0.4303 1.000 8 d calc Uiso 0.04300
C7 C 0.2795(2) 0.5242(3) 0.2606(2) 1.000 8 d d Uani 0.0264(7)
H7 H 0.2456 0.5173 0.2243 1.000 8 d calc Uiso 0.03200
C8 C 0.2853(2) 0.4097(3) 0.2911(2) 1.000 8 d d Uani 0.0267(7)
C9 C 0.3529(2) 0.5603(3) 0.2333(2) 1.000 8 d d Uani 0.0292(7)
H9A H 0.3707 0.5010 0.2047 1.000 8 d calc Uiso 0.03500
H9B H 0.3465 0.6290 0.2080 1.000 8 d calc Uiso 0.03500
C10 C 0.4076(2) 0.5815(3) 0.2831(2) 1.000 8 d d Uani 0.0268(7)
C11 C 0.4280(2) 0.6779(3) 0.3114(2) 1.000 8 d d Uani 0.0306(8)
H11A H 0.4109 0.7502 0.3006 1.000 8 d calc Uiso 0.03700
C12 C 0.4876(2) 0.5466(3) 0.3579(2) 1.000 8 d d Uani 0.0328(8)
H12 H 0.5193 0.5076 0.3852 1.000 8 d calc Uiso 0.03900
C20 C 0.3624(4) 0.2657(7) 0.1001(3) 1.000 8 d d Uani 0.0774(19)
H20 H 0.4033 0.2283 0.0781 1.000 8 d calc Uiso 0.09300
C21 C 0.3040(5) 0.1777(5) 0.1141(3) 1.000 8 d d Uani 0.081(2)
H21A H 0.2633 0.2138 0.1348 1.000 8 d calc Uiso 0.12100
H21B H 0.3237 0.1198 0.1418 1.000 8 d calc Uiso 0.12100
H21C H 0.2882 0.1436 0.0744 1.000 8 d calc Uiso 0.12100
C22 C 0.3384(6) 0.3525(6) 0.0630(5) 1.000 8 d d Uani 0.103(3)
H22A H 0.2976 0.3888 0.0837 1.000 8 d calc Uiso 0.15400
H22B H 0.3234 0.3235 0.0218 1.000 8 d calc Uiso 0.15400
H22C H 0.3770 0.4069 0.0572 1.000 8 d calc Uiso 0.15400
O3 O 0.3880(4) 0.3143(7) 0.1572(3) 1.000 8 d d Uani 0.108(2)
H3 H 0.3536 0.3238 0.1822 1.000 8 d calc Uiso 0.16100

loop_
_atom_type_symbol
I
Zn
O
N
H
C

loop_
_geom_angle_atom_site_label_1
_geom_angle_atom_site_label_2
_geom_angle_atom_site_label_3
_geom_angle_site_symmetry_1
_geom_angle_site_symmetry_3
_geom_angle
_geom_angle_publ_flag
N3 ZN1 N6 7 . 101.09(14) no
N3 ZN1 I11 7 . 108.43(16) no
N6 ZN1 I11 . . 111.42(16) no
N3 ZN1 I1 7 . 111.07(13) no
N6 ZN1 I1 . . 106.82(12) no
I11 ZN1 I1 . . 116.87(18) no
C8 N1 C1 . . 125.44(31) no
C8 N1 H1 . . 117.27(31) no
C1 N1 H1 . . 117.29(26) no
C6 N2 C4 . . 108.02(32) no
C6 N2 H2 . . 126.00(37) no
C4 N2 H2 . . 125.99(37) no
C6 N3 C5 . . 105.83(33) no
C6 N3 ZN1 . 7_545 127.79(28) no
C5 N3 ZN1 . 7_545 126.38(26) no
C2 N4 C7 . . 125.40(31) no
C2 N4 H4 . . 117.26(32) no
C7 N4 H4 . . 117.34(27) no
C12 N5 C10 . . 108.30(32) no
C12 N5 H5 . . 125.84(38) no
C10 N5 H5 . . 125.86(37) no
C12 N6 C11 . . 106.51(32) no
C12 N6 ZN1 . . 128.13(28) no
C11 N6 ZN1 . . 125.18(26) no
N1 C1 C2 . . 112.23(28) no
N1 C1 C3 . . 109.59(30) no
C2 C1 C3 . . 111.81(31) no
N1 C1 H1A . . 107.67(31) no
C2 C1 H1A . . 107.69(31) no
C3 C1 H1A . . 107.65(31) no
O2 C2 N4 . . 123.15(36) no
O2 C2 C1 . . 118.74(31) no
N4 C2 C1 . . 118.11(32) no
C4 C3 C1 . . 114.01(31) no
C4 C3 H3A . . 108.75(33) no
C1 C3 H3A . . 108.81(32) no
C4 C3 H3B . . 108.67(33) no
C1 C3 H3B . . 108.75(33) no
H3A C3 H3B . . 107.67(34) no
C5 C4 N2 . . 105.22(32) no
C5 C4 C3 . . 131.74(34) no
N2 C4 C3 . . 123.04(33) no
C4 C5 N3 . . 110.51(34) no
C4 C5 H5A . . 124.80(36) no
N3 C5 H5A . . 124.69(36) no
N3 C6 N2 . . 110.42(33) no
N3 C6 H6 . . 124.81(37) no
N2 C6 H6 . . 124.77(37) no
N4 C7 C8 . . 112.56(28) no
N4 C7 C9 . . 111.8(3) no
C8 C7 C9 . . 110.30(29) no
N4 C7 H7 . . 107.28(32) no
C8 C7 H7 . . 107.33(32) no
C9 C7 H7 . . 107.28(31) no
O1 C8 N1 . . 122.13(35) no
O1 C8 C7 . . 119.27(31) no
N1 C8 C7 . . 118.60(32) no
C10 C9 C7 . . 113.01(30) no
C10 C9 H9A . . 108.92(33) no
C7 C9 H9A . . 108.99(32) no
C10 C9 H9B . . 108.95(33) no
C7 C9 H9B . . 109.07(32) no
H9A C9 H9B . . 107.77(34) no
C11 C10 N5 . . 105.02(32) no
C11 C10 C9 . . 130.67(34) no
N5 C10 C9 . . 124.22(33) no
C10 C11 N6 . . 109.85(34) no
C10 C11 H11A . . 125.05(36) no
N6 C11 H11A . . 125.10(37) no
N6 C12 N5 . . 110.32(34) no
N6 C12 H12 . . 124.83(37) no
N5 C12 H12 . . 124.85(39) no
C22 C20 O3 . . 106.56(67) no
C22 C20 C21 . . 113.21(65) no
O3 C20 C21 . . 110.65(63) no
C22 C20 H20 . . 108.71(74) no
O3 C20 H20 . . 108.74(61) no
C21 C20 H20 . . 108.85(64) no
C20 C21 H21A . . 109.49(72) no
C20 C21 H21B . . 109.44(56) no
H21A C21 H21B . . 109.56(68) no
C20 C21 H21C . . 109.39(61) no
H21A C21 H21C . . 109.52(61) no
H21B C21 H21C . . 109.43(63) no
C20 C22 H22A . . 109.37(76) no
C20 C22 H22B . . 109.44(88) no
H22A C22 H22B . . 109.43(90) no
C20 C22 H22C . . 109.54(71) no
H22A C22 H22C . . 109.48(105) no
H22B C22 H22C . . 109.58(85) no
C20 O3 H3 . . 109.52(65) no

loop_
_geom_bond_atom_site_label_1
_geom_bond_atom_site_label_2
_geom_bond_site_symmetry_2
_geom_bond_distance
_geom_bond_publ_flag
I1 ZN1 . 2.6050(29) no
I11 ZN1 . 2.5263(66) no
ZN1 N3 7 2.0186(35) no
ZN1 N6 . 2.0212(34) no
O1 C8 . 1.2457(45) no
O2 C2 . 1.2356(46) no
N1 C8 . 1.3186(50) no
N1 C1 . 1.4703(46) no
N1 H1 . 0.8802(25) no
N2 C6 . 1.3598(51) no
N2 C4 . 1.3644(51) no
N2 H2 . 0.8802(36) no
N3 C6 . 1.3043(51) no
N3 C5 . 1.3761(50) no
N3 ZN1 7_545 2.0186(35) no
N4 C2 . 1.3406(51) no
N4 C7 . 1.4526(46) no
N4 H4 . 0.8804(27) no
N5 C12 . 1.3484(53) no
N5 C10 . 1.388(5) no
N5 H5 . 0.8796(36) no
N6 C12 . 1.3149(51) no
N6 C11 . 1.3838(51) no
C1 C2 . 1.5194(52) no
C1 C3 . 1.5293(53) no
C1 H1A . 0.9999(36) no
C3 C4 . 1.5013(53) no
C3 H3A . 0.9894(36) no
C3 H3B . 0.9902(37) no
C4 C5 . 1.3476(52) no
C5 H5A . 0.9496(36) no
C6 H6 . 0.9496(37) no
C7 C8 . 1.5195(51) no
C7 C9 . 1.5491(52) no
C7 H7 . 1.0001(37) no
C9 C10 . 1.4885(53) no
C9 H9A . 0.9905(37) no
C9 H9B . 0.9896(37) no
C10 C11 . 1.3559(52) no
C11 H11A . 0.9502(36) no
C12 H12 . 0.9497(39) no
C20 C22 . 1.3777(118) no
C20 O3 . 1.4245(97) no
C20 C21 . 1.5452(111) no
C20 H20 . 1.0003(74) no
C21 H21A . 0.9789(82) no
C21 H21B . 0.9801(67) no
C21 H21C . 0.9805(66) no
C22 H22A . 0.9809(104) no
C22 H22B . 0.9796(103) no
C22 H22C . 0.9791(96) no
O3 H3 . 0.8396(71) no

loop_
_geom_torsion_atom_site_label_1
_geom_torsion_atom_site_label_2
_geom_torsion_atom_site_label_3
_geom_torsion_atom_site_label_4
_geom_torsion_site_symmetry_1
_geom_torsion
_geom_torsion_publ_flag
C8 N1 C1 C2 . 25.22(48) no
C8 N1 C1 C3 . 150.07(34) no
C7 N4 C2 O2 . 172.57(34) no
C7 N4 C2 C1 . -7.58(52) no
N1 C1 C2 O2 . 162.92(32) no
C3 C1 C2 O2 . 39.30(46) no
N1 C1 C2 N4 . -16.94(46) no
C3 C1 C2 N4 . -140.56(34) no
N1 C1 C3 C4 . -66.26(39) no
C2 C1 C3 C4 . 58.83(41) no
C6 N2 C4 C5 . 0.22(43) no
C6 N2 C4 C3 . -179.49(34) no
C1 C3 C4 C5 . 95.74(49) no
C1 C3 C4 N2 . -84.63(45) no
N2 C4 C5 N3 . -0.18(44) no
C3 C4 C5 N3 . 179.49(38) no
C6 N3 C5 C4 . 0.07(45) no
ZN1 N3 C5 C4 7_545 179.99(27) no
C5 N3 C6 N2 . 0.07(45) no
ZN1 N3 C6 N2 7_545 -179.85(27) no
C4 N2 C6 N3 . -0.18(46) no
C2 N4 C7 C8 . 25.01(48) no
C2 N4 C7 C9 . -99.8(4) no
C1 N1 C8 O1 . 172.29(33) no
C1 N1 C8 C7 . -7.88(52) no
N4 C7 C8 O1 . 163.00(32) no
C9 C7 C8 O1 . -71.38(42) no
N4 C7 C8 N1 . -16.84(46) no
C9 C7 C8 N1 . 108.79(37) no
N4 C7 C9 C10 . 58.65(40) no
C8 C7 C9 C10 . -67.40(39) no
C12 N5 C10 C11 . 0.62(42) no
C12 N5 C10 C9 . -176.22(35) no
C7 C9 C10 C11 . -95.53(48) no
C7 C9 C10 N5 . 80.44(45) no
N5 C10 C11 N6 . -0.78(42) no
C9 C10 C11 N6 . 175.77(37) no
C12 N6 C11 C10 . 0.67(44) no
ZN1 N6 C11 C10 . 176.18(26) no
C11 N6 C12 N5 . -0.26(44) no
ZN1 N6 C12 N5 . -175.60(26) no
C10 N5 C12 N6 . -0.22(45) no
